data_4089184
loop_
_publ_author_name
'Stubbs, James M.'
'Hazlehurst, Richard J.'
'Boyle, Paul D.'
'Blacquiere, Johanna M.'

_publ_section_title
;
 Catalytic Acceptorless Dehydrogenation of Amines with Ru(PR2NR&#x2032;2)
 and Ru(dppp) Complexes
;
_journal_issue 9
_journal_name_full Organometallics
_journal_page_first 1692
_journal_paper_doi 10.1021/acs.organomet.6b00870
_journal_volume 36
_journal_year 2017
_chemical_formula_sum 'C39 H46 F6 N3 P3 Ru'
_chemical_formula_weight 864.77
_space_group_crystal_system monoclinic
_space_group_IT_number 14
_space_group_name_Hall '-P 2yn'
_space_group_name_H-M_alt 'P 1 21/n 1'
_atom_sites_solution_hydrogens mixed
_atom_sites_solution_primary dual
_atom_sites_solution_secondary difmap
_audit_creation_method SHELXL-2014/7
_cell_angle_alpha 90
_cell_angle_beta 90.179(13)
_cell_angle_gamma 90
_cell_formula_units_Z 4
_cell_length_a 10.564(3)
_cell_length_b 23.741(9)
_cell_length_c 15.120(6)
_cell_measurement_reflns_used 9871
_cell_measurement_temperature 110
_cell_measurement_theta_max 26.09
_cell_measurement_theta_min 2.58
_cell_volume 3792(2)
_computing_cell_refinement SAINT
_computing_data_collection Apex2
_computing_data_reduction SAINT
_computing_molecular_graphics NRCVAX
_computing_publication_material cif2tables.py
_computing_structure_refinement SHELXL-2014
_computing_structure_solution SHELXT
_diffrn_ambient_temperature 110
_diffrn_detector 'CCD plate'
_diffrn_detector_type 'Bruker Apex2'
_diffrn_measured_fraction_theta_full 0.998
_diffrn_measured_fraction_theta_max 0.983
_diffrn_measurement_device '\k-geometry diffractometer'
_diffrn_measurement_device_type 'Bruker Kappa Axis Apex2'
_diffrn_measurement_method 'phi and omega scans'
_diffrn_radiation_type MoK\a
_diffrn_radiation_wavelength 0.71073
_diffrn_reflns_av_R_equivalents 0.1162
_diffrn_reflns_av_unetI/netI 0.1089
_diffrn_reflns_Laue_measured_fraction_full 0.998
_diffrn_reflns_Laue_measured_fraction_max 0.983
_diffrn_reflns_limit_h_max 13
_diffrn_reflns_limit_h_min -13
_diffrn_reflns_limit_k_max 29
_diffrn_reflns_limit_k_min -21
_diffrn_reflns_limit_l_max 19
_diffrn_reflns_limit_l_min -18
_diffrn_reflns_number 55233
_diffrn_reflns_point_group_measured_fraction_full 0.998
_diffrn_reflns_point_group_measured_fraction_max 0.983
_diffrn_reflns_theta_full 25.242
_diffrn_reflns_theta_max 26.621
_diffrn_reflns_theta_min 1.715
_diffrn_source 'sealed tube'
_exptl_absorpt_coefficient_mu 0.603
_exptl_absorpt_correction_T_max 0.7454
_exptl_absorpt_correction_T_min 0.5686
_exptl_absorpt_correction_type multi-scan
_exptl_absorpt_process_details SADABS
_exptl_crystal_colour yellow
_exptl_crystal_density_diffrn 1.515
_exptl_crystal_description plate
_exptl_crystal_F_000 1776
_exptl_crystal_size_max 0.165
_exptl_crystal_size_mid 0.069
_exptl_crystal_size_min 0.037
_refine_diff_density_max 2.435
_refine_diff_density_min -1.334
_refine_diff_density_rms 0.151
_refine_ls_extinction_method none
_refine_ls_goodness_of_fit_ref 1.040
_refine_ls_hydrogen_treatment mixed
_refine_ls_matrix_type full
_refine_ls_number_parameters 472
_refine_ls_number_reflns 7828
_refine_ls_number_restraints 0
_refine_ls_restrained_S_all 1.040
_refine_ls_R_factor_all 0.1224
_refine_ls_R_factor_gt 0.0680
_refine_ls_shift/su_max 0.002
_refine_ls_shift/su_mean 0.000
_refine_ls_structure_factor_coef Fsqd
_refine_ls_weighting_details 'w=1/[\s^2^(Fo^2^)+(0.0841P)^2^+5.2475P] where P=(Fo^2^+2Fc^2^)/3'
_refine_ls_weighting_scheme calc
_refine_ls_wR_factor_gt 0.1481
_refine_ls_wR_factor_ref 0.1737
_reflns_Friedel_coverage 0.000
_reflns_number_gt 4999
_reflns_number_total 7828
_reflns_threshold_expression 'I > 2\s(I)'
_cod_data_source_file om6b00870_si_002.cif
_cod_data_source_block b15352
_cod_original_sg_symbol_H-M 'P 21/n'
_cod_database_code 4089184
_shelx_shelxl_version_number 2014/7
_shelx_space_group_comment
;
The symmetry employed for this shelxl refinement is uniquely defined
by the following loop, which should always be used as a source of
symmetry information in preference to the above space-group names.
They are only intended as comments.
;
_shelx_estimated_absorpt_t_min 0.907
_shelx_estimated_absorpt_t_max 0.978

loop_
_space_group_symop_operation_xyz
'x, y, z'
'-x+1/2, y+1/2, -z+1/2'
'-x, -y, -z'
'x-1/2, -y-1/2, z-1/2'

loop_
_atom_site_label
_atom_site_type_symbol
_atom_site_fract_x
_atom_site_fract_y
_atom_site_fract_z
_atom_site_U_iso_or_equiv
_atom_site_adp_type
_atom_site_occupancy
_atom_site_site_symmetry_order
_atom_site_calc_flag
_atom_site_refinement_flags_posn
_atom_site_refinement_flags_adp
Ru1 Ru 0.80443(4) 0.56376(2) 0.68669(3) 0.01840(16) Uani 1 1 d . .
P1 P 0.79278(12) 0.64578(6) 0.61173(9) 0.0164(3) Uani 1 1 d . .
P2 P 0.81302(13) 0.62625(6) 0.79953(9) 0.0177(3) Uani 1 1 d . .
N1 N 0.5999(4) 0.5565(2) 0.6914(3) 0.0210(11) Uani 1 1 d . .
H1 H 0.577(5) 0.598(2) 0.696(4) 0.025 Uiso 1 1 d . U
N2 N 0.9325(4) 0.7147(2) 0.7167(3) 0.0220(11) Uani 1 1 d . .
N3 N 0.6009(4) 0.67869(19) 0.7276(3) 0.0187(10) Uani 1 1 d . .
C1 C 0.5385(5) 0.5304(3) 0.6142(4) 0.0277(14) Uani 1 1 d . .
H1A H 0.5828 0.4953 0.5971 0.033 Uiso 1 1 calc R U
H1B H 0.5387 0.5565 0.5631 0.033 Uiso 1 1 calc R U
C2 C 0.4035(5) 0.5177(3) 0.6433(4) 0.0315(15) Uani 1 1 d . .
H2A H 0.3672 0.4861 0.6091 0.038 Uiso 1 1 calc R U
H2B H 0.3485 0.5512 0.6363 0.038 Uiso 1 1 calc R U
C3 C 0.4189(6) 0.5020(3) 0.7413(4) 0.0338(16) Uani 1 1 d . .
H3A H 0.3503 0.5189 0.7771 0.041 Uiso 1 1 calc R U
H3B H 0.4167 0.4606 0.7490 0.041 Uiso 1 1 calc R U
C4 C 0.5479(5) 0.5256(3) 0.7693(4) 0.0257(14) Uani 1 1 d . .
H4A H 0.5382 0.5516 0.8201 0.031 Uiso 1 1 calc R U
H4B H 0.6056 0.4947 0.7868 0.031 Uiso 1 1 calc R U
C5 C 0.9726(6) 0.5368(3) 0.6134(5) 0.0371(17) Uani 1 1 d . .
H5 H 1.0176 0.5624 0.5768 0.044 Uiso 1 1 calc R U
C6 C 0.8714(6) 0.5013(3) 0.5861(4) 0.0350(17) Uani 1 1 d . .
H6 H 0.8368 0.4988 0.5281 0.042 Uiso 1 1 calc R U
C7 C 0.8326(6) 0.4710(3) 0.6598(4) 0.0322(15) Uani 1 1 d . .
H7 H 0.7658 0.4442 0.6602 0.039 Uiso 1 1 calc R U
C8 C 0.9056(5) 0.4857(2) 0.7330(4) 0.0264(14) Uani 1 1 d . .
H8 H 0.8982 0.4707 0.7910 0.032 Uiso 1 1 calc R U
C9 C 0.9946(5) 0.5277(3) 0.7042(5) 0.0343(17) Uani 1 1 d . .
H9 H 1.0566 0.5459 0.7398 0.041 Uiso 1 1 calc R U
C10 C 0.9344(5) 0.6898(2) 0.6286(4) 0.0217(13) Uani 1 1 d . .
H10A H 1.0115 0.6665 0.6218 0.026 Uiso 1 1 calc R U
H10B H 0.9366 0.7200 0.5835 0.026 Uiso 1 1 calc R U
C11 C 0.9505(5) 0.6743(2) 0.7878(4) 0.0212(13) Uani 1 1 d . .
H11A H 0.9637 0.6949 0.8441 0.025 Uiso 1 1 calc R U
H11B H 1.0275 0.6518 0.7760 0.025 Uiso 1 1 calc R U
C12 C 0.6673(5) 0.6964(2) 0.6458(3) 0.0196(13) Uani 1 1 d . .
H12A H 0.7060 0.7339 0.6556 0.024 Uiso 1 1 calc R U
H12B H 0.6047 0.7001 0.5973 0.024 Uiso 1 1 calc R U
C13 C 0.6813(5) 0.6777(2) 0.8063(4) 0.0222(13) Uani 1 1 d . .
H13A H 0.6285 0.6685 0.8583 0.027 Uiso 1 1 calc R U
H13B H 0.7171 0.7158 0.8156 0.027 Uiso 1 1 calc R U
C14 C 0.7807(5) 0.6411(2) 0.4926(4) 0.0181(12) Uani 1 1 d . .
C15 C 0.8907(5) 0.6336(2) 0.4406(4) 0.0240(14) Uani 1 1 d . .
H15 H 0.9715 0.6336 0.4683 0.029 Uiso 1 1 calc R U
C16 C 0.8821(5) 0.6263(3) 0.3509(4) 0.0272(14) Uani 1 1 d . .
H16 H 0.9567 0.6206 0.3172 0.033 Uiso 1 1 calc R U
C17 C 0.7651(6) 0.6272(2) 0.3091(4) 0.0247(14) Uani 1 1 d . .
H17 H 0.7598 0.6233 0.2466 0.030 Uiso 1 1 calc R U
C18 C 0.6562(5) 0.6337(2) 0.3586(4) 0.0214(13) Uani 1 1 d . .
H18 H 0.5758 0.6332 0.3302 0.026 Uiso 1 1 calc R U
C19 C 0.6640(5) 0.6409(2) 0.4495(4) 0.0191(12) Uani 1 1 d . .
H19 H 0.5887 0.6458 0.4829 0.023 Uiso 1 1 calc R U
C20 C 0.8340(5) 0.6032(3) 0.9148(4) 0.0230(13) Uani 1 1 d . .
C21 C 0.8172(6) 0.5471(3) 0.9358(4) 0.0356(16) Uani 1 1 d . .
H21 H 0.7937 0.5214 0.8906 0.043 Uiso 1 1 calc R U
C22 C 0.8340(6) 0.5274(3) 1.0216(4) 0.0412(18) Uani 1 1 d . .
H22 H 0.8222 0.4887 1.0347 0.049 Uiso 1 1 calc R U
C23 C 0.8678(6) 0.5647(3) 1.0873(4) 0.0385(18) Uani 1 1 d . .
H23 H 0.8809 0.5517 1.1460 0.046 Uiso 1 1 calc R U
C24 C 0.8827(5) 0.6214(3) 1.0676(4) 0.0338(17) Uani 1 1 d . .
H24 H 0.9046 0.6473 1.1131 0.041 Uiso 1 1 calc R U
C25 C 0.8659(5) 0.6405(3) 0.9815(4) 0.0277(15) Uani 1 1 d . .
H25 H 0.8765 0.6793 0.9684 0.033 Uiso 1 1 calc R U
C26 C 1.0293(5) 0.7599(2) 0.7227(4) 0.0244(14) Uani 1 1 d . .
H26A H 1.1108 0.7456 0.6997 0.029 Uiso 1 1 calc R U
H26B H 1.0420 0.7703 0.7856 0.029 Uiso 1 1 calc R U
C27 C 0.9911(5) 0.8112(2) 0.6715(4) 0.0227(13) Uani 1 1 d . .
C28 C 0.8791(6) 0.8397(3) 0.6917(4) 0.0277(15) Uani 1 1 d . .
H28 H 0.8261 0.8260 0.7376 0.033 Uiso 1 1 calc R U
C29 C 0.8449(6) 0.8872(3) 0.6461(4) 0.0338(16) Uani 1 1 d . .
H29 H 0.7672 0.9053 0.6597 0.041 Uiso 1 1 calc R U
C30 C 0.9219(6) 0.9092(3) 0.5802(4) 0.0351(16) Uani 1 1 d . .
H30 H 0.8983 0.9426 0.5498 0.042 Uiso 1 1 calc R U
C31 C 1.0340(6) 0.8816(3) 0.5596(4) 0.0320(15) Uani 1 1 d . .
H31 H 1.0877 0.8960 0.5147 0.038 Uiso 1 1 calc R U
C32 C 1.0672(5) 0.8329(3) 0.6048(4) 0.0289(15) Uani 1 1 d . .
H32 H 1.1435 0.8140 0.5899 0.035 Uiso 1 1 calc R U
C33 C 0.4923(5) 0.7172(2) 0.7422(4) 0.0217(13) Uani 1 1 d . .
H33A H 0.4474 0.7232 0.6854 0.026 Uiso 1 1 calc R U
H33B H 0.5245 0.7542 0.7626 0.026 Uiso 1 1 calc R U
C34 C 0.4002(5) 0.6946(2) 0.8095(4) 0.0202(13) Uani 1 1 d . .
C35 C 0.3356(5) 0.6451(3) 0.7921(4) 0.0319(15) Uani 1 1 d . .
H35 H 0.3490 0.6257 0.7380 0.038 Uiso 1 1 calc R U
C36 C 0.2504(5) 0.6235(3) 0.8543(4) 0.0327(16) Uani 1 1 d . .
H36 H 0.2080 0.5891 0.8426 0.039 Uiso 1 1 calc R U
C37 C 0.2275(6) 0.6514(3) 0.9315(4) 0.0328(16) Uani 1 1 d . .
H37 H 0.1687 0.6366 0.9729 0.039 Uiso 1 1 calc R U
C38 C 0.2894(6) 0.7003(3) 0.9486(4) 0.0421(18) Uani 1 1 d . .
H38 H 0.2715 0.7204 1.0014 0.051 Uiso 1 1 calc R U
C39 C 0.3795(6) 0.7215(3) 0.8892(4) 0.0349(16) Uani 1 1 d . .
H39 H 0.4262 0.7544 0.9038 0.042 Uiso 1 1 calc R U
P3 P 0.71053(14) 0.33143(7) 0.52175(11) 0.0269(4) Uani 1 1 d . .
F1 F 0.6147(3) 0.33877(18) 0.4410(2) 0.0472(11) Uani 1 1 d . .
F2 F 0.6384(3) 0.38094(16) 0.5721(2) 0.0390(9) Uani 1 1 d . .
F3 F 0.8062(3) 0.3264(2) 0.6043(3) 0.0609(13) Uani 1 1 d . .
F4 F 0.7819(4) 0.28232(17) 0.4719(4) 0.0766(17) Uani 1 1 d . .
F5 F 0.6162(3) 0.28744(16) 0.5667(3) 0.0550(12) Uani 1 1 d . .
F6 F 0.8044(3) 0.37616(15) 0.4777(2) 0.0355(9) Uani 1 1 d . .

loop_
_atom_site_aniso_label
_atom_site_aniso_U_11
_atom_site_aniso_U_22
_atom_site_aniso_U_33
_atom_site_aniso_U_23
_atom_site_aniso_U_13
_atom_site_aniso_U_12
Ru1 0.0156(2) 0.0259(3) 0.0138(3) -0.0003(2) 0.00326(16) 0.00218(19)
P1 0.0115(7) 0.0278(9) 0.0100(7) 0.0000(6) 0.0019(5) 0.0004(6)
P2 0.0158(7) 0.0270(9) 0.0102(7) 0.0003(6) 0.0009(6) 0.0022(6)
N1 0.016(2) 0.026(3) 0.021(3) 0.000(2) 0.0044(19) -0.002(2)
N2 0.021(2) 0.031(3) 0.014(3) -0.004(2) 0.002(2) -0.007(2)
N3 0.012(2) 0.034(3) 0.010(2) 0.001(2) 0.0029(18) 0.0039(19)
C1 0.019(3) 0.043(4) 0.021(3) 0.002(3) 0.000(2) 0.001(3)
C2 0.021(3) 0.038(4) 0.035(4) 0.005(3) -0.003(3) -0.002(3)
C3 0.029(3) 0.042(4) 0.031(4) 0.004(3) 0.008(3) -0.005(3)
C4 0.022(3) 0.040(4) 0.015(3) 0.007(3) 0.002(2) -0.003(3)
C5 0.032(4) 0.037(4) 0.043(4) 0.011(3) 0.028(3) 0.015(3)
C6 0.042(4) 0.041(4) 0.022(4) -0.009(3) 0.008(3) 0.018(3)
C7 0.025(3) 0.034(4) 0.038(4) -0.008(3) 0.000(3) 0.001(3)
C8 0.026(3) 0.032(4) 0.021(3) 0.002(3) 0.004(3) 0.011(3)
C9 0.016(3) 0.031(4) 0.056(5) -0.012(3) -0.009(3) 0.006(3)
C10 0.018(3) 0.033(4) 0.014(3) 0.004(3) 0.005(2) 0.002(2)
C11 0.019(3) 0.035(4) 0.010(3) -0.001(3) -0.003(2) 0.003(2)
C12 0.018(3) 0.032(4) 0.009(3) 0.000(3) 0.000(2) 0.002(2)
C13 0.026(3) 0.028(3) 0.013(3) -0.002(3) 0.005(2) 0.002(2)
C14 0.015(3) 0.025(3) 0.015(3) 0.004(2) 0.000(2) 0.001(2)
C15 0.015(3) 0.039(4) 0.019(3) -0.001(3) 0.002(2) 0.003(2)
C16 0.023(3) 0.036(4) 0.022(3) 0.002(3) 0.006(3) 0.004(3)
C17 0.037(4) 0.030(4) 0.007(3) -0.005(3) 0.000(2) 0.001(3)
C18 0.021(3) 0.030(4) 0.014(3) -0.001(3) -0.004(2) 0.003(2)
C19 0.017(3) 0.025(3) 0.016(3) -0.003(2) 0.002(2) 0.005(2)
C20 0.018(3) 0.034(4) 0.018(3) -0.001(3) 0.002(2) 0.009(2)
C21 0.049(4) 0.038(4) 0.020(4) -0.001(3) 0.007(3) 0.012(3)
C22 0.050(4) 0.044(5) 0.029(4) 0.007(4) 0.010(3) 0.021(3)
C23 0.032(3) 0.066(5) 0.018(3) 0.010(4) 0.002(3) 0.023(3)
C24 0.019(3) 0.067(5) 0.015(3) -0.005(3) 0.002(2) 0.002(3)
C25 0.023(3) 0.043(4) 0.017(3) 0.001(3) 0.004(2) 0.007(3)
C26 0.021(3) 0.030(4) 0.022(3) 0.000(3) -0.005(2) -0.008(2)
C27 0.021(3) 0.026(4) 0.021(3) -0.007(3) -0.001(2) -0.007(2)
C28 0.029(3) 0.033(4) 0.021(3) -0.007(3) 0.001(3) -0.008(3)
C29 0.030(3) 0.035(4) 0.036(4) -0.011(3) 0.005(3) 0.004(3)
C30 0.042(4) 0.030(4) 0.033(4) 0.000(3) -0.005(3) 0.000(3)
C31 0.030(3) 0.041(4) 0.025(4) -0.001(3) 0.004(3) -0.007(3)
C32 0.017(3) 0.034(4) 0.036(4) -0.004(3) 0.002(3) -0.004(3)
C33 0.017(3) 0.032(4) 0.016(3) 0.002(3) 0.002(2) 0.008(2)
C34 0.013(3) 0.033(4) 0.014(3) -0.001(3) -0.001(2) 0.009(2)
C35 0.019(3) 0.051(4) 0.025(4) -0.009(3) 0.006(3) 0.001(3)
C36 0.018(3) 0.053(4) 0.027(4) 0.000(3) -0.002(3) -0.001(3)
C37 0.023(3) 0.053(5) 0.022(4) 0.006(3) 0.007(3) 0.005(3)
C38 0.047(4) 0.057(5) 0.022(4) -0.010(3) 0.016(3) 0.005(4)
C39 0.036(4) 0.040(4) 0.029(4) -0.004(3) 0.011(3) 0.001(3)
P3 0.0167(7) 0.0338(10) 0.0302(10) 0.0020(7) 0.0083(7) -0.0003(6)
F1 0.028(2) 0.092(3) 0.022(2) -0.011(2) 0.0036(16) -0.015(2)
F2 0.0221(18) 0.054(3) 0.041(2) -0.0183(19) 0.0049(16) -0.0005(16)
F3 0.026(2) 0.105(4) 0.052(3) 0.035(3) -0.0024(19) 0.005(2)
F4 0.054(3) 0.041(3) 0.135(5) -0.020(3) 0.058(3) 0.002(2)
F5 0.033(2) 0.048(3) 0.085(3) 0.019(2) 0.030(2) -0.0017(18)
F6 0.0169(17) 0.047(2) 0.043(2) 0.0091(18) 0.0048(15) -0.0059(15)

loop_
_atom_type_symbol
_atom_type_description
_atom_type_scat_dispersion_real
_atom_type_scat_dispersion_imag
_atom_type_scat_source
C C 0.0033 0.0016 'International Tables Vol C Tables 4.2.6.8 and 6.1.1.4'
H H 0.0000 0.0000 'International Tables Vol C Tables 4.2.6.8 and 6.1.1.4'
N N 0.0061 0.0033 'International Tables Vol C Tables 4.2.6.8 and 6.1.1.4'
F F 0.0171 0.0103 'International Tables Vol C Tables 4.2.6.8 and 6.1.1.4'
P P 0.1023 0.0942 'International Tables Vol C Tables 4.2.6.8 and 6.1.1.4'
Ru Ru -1.2594 0.8363 'International Tables Vol C Tables 4.2.6.8 and 6.1.1.4'

loop_
_geom_angle_atom_site_label_1
_geom_angle_atom_site_label_2
_geom_angle_atom_site_label_3
_geom_angle
N1 Ru1 C5 143.4(2)
N1 Ru1 C9 151.0(2)
C5 Ru1 C9 37.4(2)
N1 Ru1 C6 106.6(2)
C5 Ru1 C6 37.4(2)
C9 Ru1 C6 62.2(2)
N1 Ru1 C8 113.3(2)
C5 Ru1 C8 62.1(2)
C9 Ru1 C8 37.7(2)
C6 Ru1 C8 61.0(2)
N1 Ru1 P1 91.87(13)
C5 Ru1 P1 92.35(18)
C9 Ru1 P1 116.42(18)
C6 Ru1 P1 104.29(18)
C8 Ru1 P1 153.16(15)
N1 Ru1 C7 93.4(2)
C5 Ru1 C7 61.1(2)
C9 Ru1 C7 61.4(2)
C6 Ru1 C7 36.0(2)
C8 Ru1 C7 35.9(2)
P1 Ru1 C7 139.29(17)
N1 Ru1 P2 93.74(13)
C5 Ru1 P2 122.8(2)
C9 Ru1 P2 97.48(18)
C6 Ru1 P2 159.05(18)
C8 Ru1 P2 106.73(16)
P1 Ru1 P2 79.33(6)
C7 Ru1 P2 140.33(17)
C14 P1 C10 103.2(2)
C14 P1 C12 105.5(2)
C10 P1 C12 100.0(3)
C14 P1 Ru1 116.81(19)
C10 P1 Ru1 112.16(19)
C12 P1 Ru1 117.09(18)
C20 P2 C13 103.4(2)
C20 P2 C11 100.5(3)
C13 P2 C11 100.8(3)
C20 P2 Ru1 121.6(2)
C13 P2 Ru1 116.44(19)
C11 P2 Ru1 111.15(18)
C1 N1 C4 104.9(4)
C1 N1 Ru1 116.4(3)
C4 N1 Ru1 115.7(3)
C1 N1 H1 111(3)
C4 N1 H1 110(3)
Ru1 N1 H1 99(3)
C11 N2 C10 114.0(5)
C11 N2 C26 110.1(4)
C10 N2 C26 109.8(4)
C13 N3 C12 114.1(4)
C13 N3 C33 109.7(4)
C12 N3 C33 108.4(4)
N1 C1 C2 105.3(5)
N1 C1 H1A 110.7
C2 C1 H1A 110.7
N1 C1 H1B 110.7
C2 C1 H1B 110.7
H1A C1 H1B 108.8
C1 C2 C3 103.4(5)
C1 C2 H2A 111.1
C3 C2 H2A 111.1
C1 C2 H2B 111.1
C3 C2 H2B 111.1
H2A C2 H2B 109.1
C4 C3 C2 105.5(5)
C4 C3 H3A 110.6
C2 C3 H3A 110.6
C4 C3 H3B 110.6
C2 C3 H3B 110.6
H3A C3 H3B 108.8
N1 C4 C3 106.9(5)
N1 C4 H4A 110.3
C3 C4 H4A 110.3
N1 C4 H4B 110.3
C3 C4 H4B 110.3
H4A C4 H4B 108.6
C9 C5 C6 108.3(6)
C9 C5 Ru1 71.6(3)
C6 C5 Ru1 73.2(3)
C9 C5 H5 125.8
C6 C5 H5 125.8
Ru1 C5 H5 121.1
C7 C6 C5 107.2(6)
C7 C6 Ru1 72.7(4)
C5 C6 Ru1 69.4(3)
C7 C6 H6 126.4
C5 C6 H6 126.4
Ru1 C6 H6 123.2
C6 C7 C8 110.2(6)
C6 C7 Ru1 71.3(4)
C8 C7 Ru1 71.8(4)
C6 C7 H7 124.9
C8 C7 H7 124.9
Ru1 C7 H7 123.6
C7 C8 C9 107.1(6)
C7 C8 Ru1 72.3(4)
C9 C8 Ru1 69.2(3)
C7 C8 H8 126.5
C9 C8 H8 126.5
Ru1 C8 H8 123.7
C5 C9 C8 107.2(6)
C5 C9 Ru1 71.0(3)
C8 C9 Ru1 73.1(3)
C5 C9 H9 126.4
C8 C9 H9 126.4
Ru1 C9 H9 121.3
N2 C10 P1 110.1(3)
N2 C10 H10A 109.6
P1 C10 H10A 109.6
N2 C10 H10B 109.6
P1 C10 H10B 109.6
H10A C10 H10B 108.2
N2 C11 P2 112.1(4)
N2 C11 H11A 109.2
P2 C11 H11A 109.2
N2 C11 H11B 109.2
P2 C11 H11B 109.2
H11A C11 H11B 107.9
N3 C12 P1 112.7(4)
N3 C12 H12A 109.0
P1 C12 H12A 109.0
N3 C12 H12B 109.0
P1 C12 H12B 109.0
H12A C12 H12B 107.8
N3 C13 P2 113.6(4)
N3 C13 H13A 108.8
P2 C13 H13A 108.8
N3 C13 H13B 108.8
P2 C13 H13B 108.8
H13A C13 H13B 107.7
C19 C14 C15 117.9(5)
C19 C14 P1 121.7(4)
C15 C14 P1 120.3(4)
C16 C15 C14 120.9(5)
C16 C15 H15 119.6
C14 C15 H15 119.6
C15 C16 C17 120.4(5)
C15 C16 H16 119.8
C17 C16 H16 119.8
C18 C17 C16 119.7(5)
C18 C17 H17 120.1
C16 C17 H17 120.1
C17 C18 C19 120.2(5)
C17 C18 H18 119.9
C19 C18 H18 119.9
C18 C19 C14 120.9(5)
C18 C19 H19 119.6
C14 C19 H19 119.6
C21 C20 C25 118.7(6)
C21 C20 P2 119.4(5)
C25 C20 P2 122.0(5)
C20 C21 C22 121.6(6)
C20 C21 H21 119.2
C22 C21 H21 119.2
C23 C22 C21 119.3(7)
C23 C22 H22 120.4
C21 C22 H22 120.4
C22 C23 C24 119.8(6)
C22 C23 H23 120.1
C24 C23 H23 120.1
C23 C24 C25 120.2(6)
C23 C24 H24 119.9
C25 C24 H24 119.9
C20 C25 C24 120.4(6)
C20 C25 H25 119.8
C24 C25 H25 119.8
N2 C26 C27 111.8(5)
N2 C26 H26A 109.3
C27 C26 H26A 109.3
N2 C26 H26B 109.3
C27 C26 H26B 109.3
H26A C26 H26B 107.9
C32 C27 C28 118.1(6)
C32 C27 C26 121.4(5)
C28 C27 C26 120.5(5)
C29 C28 C27 120.7(6)
C29 C28 H28 119.6
C27 C28 H28 119.6
C28 C29 C30 121.0(6)
C28 C29 H29 119.5
C30 C29 H29 119.5
C31 C30 C29 119.0(6)
C31 C30 H30 120.5
C29 C30 H30 120.5
C32 C31 C30 119.8(6)
C32 C31 H31 120.1
C30 C31 H31 120.1
C31 C32 C27 121.4(6)
C31 C32 H32 119.3
C27 C32 H32 119.3
N3 C33 C34 112.4(4)
N3 C33 H33A 109.1
C34 C33 H33A 109.1
N3 C33 H33B 109.1
C34 C33 H33B 109.1
H33A C33 H33B 107.9
C39 C34 C35 118.6(5)
C39 C34 C33 121.8(5)
C35 C34 C33 119.6(5)
C34 C35 C36 120.0(6)
C34 C35 H35 120.0
C36 C35 H35 120.0
C37 C36 C35 121.0(6)
C37 C36 H36 119.5
C35 C36 H36 119.5
C38 C37 C36 119.4(6)
C38 C37 H37 120.3
C36 C37 H37 120.3
C37 C38 C39 120.8(6)
C37 C38 H38 119.6
C39 C38 H38 119.6
C34 C39 C38 120.1(6)
C34 C39 H39 120.0
C38 C39 H39 120.0
F4 P3 F1 91.0(3)
F4 P3 F2 179.9(3)
F1 P3 F2 89.0(2)
F4 P3 F5 91.1(2)
F1 P3 F5 90.1(2)
F2 P3 F5 88.8(2)
F4 P3 F6 89.7(2)
F1 P3 F6 90.1(2)
F2 P3 F6 90.4(2)
F5 P3 F6 179.2(2)
F4 P3 F3 90.9(3)
F1 P3 F3 177.9(3)
F2 P3 F3 89.1(2)
F5 P3 F3 90.7(2)
F6 P3 F3 89.1(2)

loop_
_geom_bond_atom_site_label_1
_geom_bond_atom_site_label_2
_geom_bond_distance
Ru1 N1 2.169(4)
Ru1 C5 2.192(5)
Ru1 C9 2.199(6)
Ru1 C6 2.241(6)
Ru1 C8 2.251(6)
Ru1 P1 2.2562(17)
Ru1 C7 2.258(6)
Ru1 P2 2.2625(16)
P1 C14 1.809(6)
P1 C10 1.843(6)
P1 C12 1.864(5)
P2 C20 1.839(6)
P2 C13 1.855(6)
P2 C11 1.856(6)
N1 C1 1.471(7)
N1 C4 1.493(7)
N1 H1 1.02(6)
N2 C11 1.453(7)
N2 C10 1.457(7)
N2 C26 1.485(7)
N3 C13 1.460(7)
N3 C12 1.484(6)
N3 C33 1.484(6)
C1 C2 1.524(7)
C1 H1A 0.9900
C1 H1B 0.9900
C2 C3 1.536(8)
C2 H2A 0.9900
C2 H2B 0.9900
C3 C4 1.533(8)
C3 H3A 0.9900
C3 H3B 0.9900
C4 H4A 0.9900
C4 H4B 0.9900
C5 C9 1.408(9)
C5 C6 1.422(9)
C5 H5 0.9500
C6 C7 1.390(9)
C6 H6 0.9500
C7 C8 1.390(8)
C7 H7 0.9500
C8 C9 1.439(9)
C8 H8 0.9500
C9 H9 0.9500
C10 H10A 0.9900
C10 H10B 0.9900
C11 H11A 0.9900
C11 H11B 0.9900
C12 H12A 0.9900
C12 H12B 0.9900
C13 H13A 0.9900
C13 H13B 0.9900
C14 C19 1.393(7)
C14 C15 1.415(7)
C15 C16 1.370(8)
C15 H15 0.9500
C16 C17 1.387(8)
C16 H16 0.9500
C17 C18 1.383(8)
C17 H17 0.9500
C18 C19 1.388(7)
C18 H18 0.9500
C19 H19 0.9500
C20 C21 1.380(9)
C20 C25 1.383(8)
C21 C22 1.389(9)
C21 H21 0.9500
C22 C23 1.378(10)
C22 H22 0.9500
C23 C24 1.388(9)
C23 H23 0.9500
C24 C25 1.388(8)
C24 H24 0.9500
C25 H25 0.9500
C26 C27 1.497(8)
C26 H26A 0.9900
C26 H26B 0.9900
C27 C32 1.390(8)
C27 C28 1.398(8)
C28 C29 1.368(9)
C28 H28 0.9500
C29 C30 1.390(9)
C29 H29 0.9500
C30 C31 1.390(9)
C30 H30 0.9500
C31 C32 1.387(9)
C31 H31 0.9500
C32 H32 0.9500
C33 C34 1.510(7)
C33 H33A 0.9900
C33 H33B 0.9900
C34 C39 1.382(8)
C34 C35 1.384(8)
C35 C36 1.400(8)
C35 H35 0.9500
C36 C37 1.363(8)
C36 H36 0.9500
C37 C38 1.357(9)
C37 H37 0.9500
C38 C39 1.404(8)
C38 H38 0.9500
C39 H39 0.9500
P3 F4 1.581(4)
P3 F1 1.593(4)
P3 F2 1.596(4)
P3 F5 1.597(4)
P3 F6 1.600(3)
P3 F3 1.608(4)

loop_
_geom_hbond_atom_site_label_D
_geom_hbond_atom_site_label_H
_geom_hbond_atom_site_label_A
_geom_hbond_distance_DH
_geom_hbond_distance_HA
_geom_hbond_distance_DA
_geom_hbond_angle_DHA
_geom_hbond_site_symmetry_A
N1 H1 N3 1.02(6) 1.99(6) 2.953(7) 156(5) .
C12 H12B F1 0.99 2.56 3.357(7) 137.5 3_666
C15 H15 F6 0.95 2.51 3.454(7) 171.1 3_766
C19 H19 F1 0.95 2.47 3.417(6) 175.6 3_666
C19 H19 F2 0.95 2.61 3.252(6) 124.8 3_666
C25 H25 F5 0.95 2.62 3.570(8) 174.9 2_656
C33 H33A F1 0.99 2.50 3.270(7) 134.7 3_666

loop_
_geom_torsion_atom_site_label_1
_geom_torsion_atom_site_label_2
_geom_torsion_atom_site_label_3
_geom_torsion_atom_site_label_4
_geom_torsion
C4 N1 C1 C2 37.4(6)
Ru1 N1 C1 C2 166.8(4)
N1 C1 C2 C3 -34.9(6)
C1 C2 C3 C4 18.9(7)
C1 N1 C4 C3 -25.0(6)
Ru1 N1 C4 C3 -154.7(4)
C2 C3 C4 N1 3.1(7)
C9 C5 C6 C7 0.1(7)
Ru1 C5 C6 C7 -63.3(4)
C9 C5 C6 Ru1 63.4(4)
C5 C6 C7 C8 -0.4(7)
Ru1 C6 C7 C8 -61.6(4)
C5 C6 C7 Ru1 61.2(4)
C6 C7 C8 C9 0.5(7)
Ru1 C7 C8 C9 -60.8(4)
C6 C7 C8 Ru1 61.3(4)
C6 C5 C9 C8 0.2(7)
Ru1 C5 C9 C8 64.6(4)
C6 C5 C9 Ru1 -64.4(4)
C7 C8 C9 C5 -0.4(6)
Ru1 C8 C9 C5 -63.3(4)
C7 C8 C9 Ru1 62.8(4)
C11 N2 C10 P1 69.0(5)
C26 N2 C10 P1 -167.0(4)
C14 P1 C10 N2 159.3(4)
C12 P1 C10 N2 50.7(4)
Ru1 P1 C10 N2 -74.2(4)
C10 N2 C11 P2 -69.1(5)
C26 N2 C11 P2 167.1(4)
C20 P2 C11 N2 -157.9(4)
C13 P2 C11 N2 -52.0(4)
Ru1 P2 C11 N2 72.1(4)
C13 N3 C12 P1 65.1(5)
C33 N3 C12 P1 -172.4(4)
C14 P1 C12 N3 139.6(4)
C10 P1 C12 N3 -113.6(4)
Ru1 P1 C12 N3 7.7(5)
C12 N3 C13 P2 -63.1(5)
C33 N3 C13 P2 175.1(4)
C20 P2 C13 N3 -147.5(4)
C11 P2 C13 N3 108.9(4)
Ru1 P2 C13 N3 -11.5(5)
C10 P1 C14 C19 -143.3(5)
C12 P1 C14 C19 -38.9(5)
Ru1 P1 C14 C19 93.2(5)
C10 P1 C14 C15 41.1(5)
C12 P1 C14 C15 145.5(5)
Ru1 P1 C14 C15 -82.4(5)
C19 C14 C15 C16 -0.1(9)
P1 C14 C15 C16 175.7(5)
C14 C15 C16 C17 1.1(9)
C15 C16 C17 C18 -2.0(9)
C16 C17 C18 C19 1.8(9)
C17 C18 C19 C14 -0.7(8)
C15 C14 C19 C18 -0.2(8)
P1 C14 C19 C18 -175.9(4)
C13 P2 C20 C21 119.1(5)
C11 P2 C20 C21 -137.0(5)
Ru1 P2 C20 C21 -14.0(5)
C13 P2 C20 C25 -60.8(5)
C11 P2 C20 C25 43.1(5)
Ru1 P2 C20 C25 166.1(4)
C25 C20 C21 C22 -1.2(9)
P2 C20 C21 C22 178.9(5)
C20 C21 C22 C23 0.1(10)
C21 C22 C23 C24 1.0(9)
C22 C23 C24 C25 -1.2(9)
C21 C20 C25 C24 1.0(8)
P2 C20 C25 C24 -179.1(4)
C23 C24 C25 C20 0.1(8)
C11 N2 C26 C27 -161.4(5)
C10 N2 C26 C27 72.4(6)
N2 C26 C27 C32 -122.8(6)
N2 C26 C27 C28 59.3(7)
C32 C27 C28 C29 0.9(9)
C26 C27 C28 C29 178.8(5)
C27 C28 C29 C30 -1.8(9)
C28 C29 C30 C31 1.4(10)
C29 C30 C31 C32 -0.1(9)
C30 C31 C32 C27 -0.7(9)
C28 C27 C32 C31 0.3(9)
C26 C27 C32 C31 -177.6(5)
C13 N3 C33 C34 -69.3(6)
C12 N3 C33 C34 165.6(5)
N3 C33 C34 C39 115.5(6)
N3 C33 C34 C35 -63.5(7)
C39 C34 C35 C36 0.6(9)
C33 C34 C35 C36 179.7(5)
C34 C35 C36 C37 1.5(9)
C35 C36 C37 C38 -0.8(10)
C36 C37 C38 C39 -2.1(10)
C35 C34 C39 C38 -3.5(9)
C33 C34 C39 C38 177.5(6)
C37 C38 C39 C34 4.3(10)
